data_1529623
loop_
_publ_author_name
'Belov, N.V.'
'Tarkhova, T.N.'

_publ_section_title
;
 The crystal structure of milarite
;
_journal_name_full 'Trudy Instituta Kristallografii, Akademiya Nauk SSSR'
_journal_page_first 83
_journal_page_last 140
_journal_volume 6
_journal_year 1951
_chemical_formula_sum 'Al Be2 Ca2 K O30 Si12'
_chemical_name_systematic 'K Ca2 (Be2 Al) (Si12 O30)'
_space_group_IT_number 192
_symmetry_space_group_name_Hall '-P 6 2c'
_symmetry_space_group_name_H-M 'P 6/m c c'
_cell_angle_alpha 90
_cell_angle_beta 90
_cell_angle_gamma 120
_cell_formula_units_Z 2
_cell_length_a 10.43
_cell_length_b 10.43
_cell_length_c 13.85
_cell_volume 1304.815
_citation_journal_id_ASTM TIKRAS
_cod_data_source_file Belov_TIKRAS_1951_1885.cif
_cod_data_source_block Al1Be2Ca2K1O30Si12
_cod_original_formula_sum 'Al1 Be2 Ca2 K1 O30 Si12'
_cod_database_code 1529623

loop_
_symmetry_equiv_pos_as_xyz
x,y,z
x-y,x,z
-y,x-y,z
-x,-y,z
-x+y,-x,z
y,-x+y,z
-y,-x,-z+1/2
x-y,-y,-z+1/2
x,x-y,-z+1/2
y,x,-z+1/2
-x+y,y,-z+1/2
-x,-x+y,-z+1/2
-x,-y,-z
-x+y,-x,-z
y,-x+y,-z
x,y,-z
x-y,x,-z
-y,x-y,-z
y,x,z-1/2
-x+y,y,z-1/2
-x,-x+y,z-1/2
-y,-x,z-1/2
x-y,-y,z-1/2
x,x-y,z-1/2

loop_
_atom_site_label
_atom_site_type_symbol
_atom_site_fract_x
_atom_site_fract_y
_atom_site_fract_z
_atom_site_occupancy
_atom_site_U_iso_or_equiv
Be1 Be+2 0 0.5 0.25 0.667 0.0
K1 K+1 0 0 0.25 1 0.0
Ca1 Ca+2 0.3333 0.6667 0.25 1 0.0
O3 O-2 0.11 0.47 0.18 1 0.0
O2 O-2 0.2 0.28 0.14 1 0.0
Si1 Si+4 0.083 0.3333 0.115 1 0.0
O1 O-2 0.09 0.35 0 1 0.0
Al1 Al+3 0 0.5 0.25 0.333 0.0
